data_1008254
loop_
_publ_author_name
'Badaud, J P'
'Fournier, J P'
'Omaly, J'

_publ_section_title
;
Chimie minerale.-Preparation et etude de la phase trirutile Mo Rh~2~
O~6~
;
_journal_coden_ASTM CHDCAQ
_journal_name_full
;
Comptes Rendus Hebdomadaires des Seances de l'Academie des Sciences,
Serie C, Sciences Chimiques (1966-)
;
_journal_page_first 921
_journal_page_last 923
_journal_volume 284
_journal_year 1977
_chemical_formula_structural 'MO RH2 O6'
_chemical_formula_sum 'Mo O6 Rh2'
_chemical_name_systematic 'MOLYBDENUM DIRHODIUM(III) OXIDE'
_space_group_IT_number 136
_symmetry_cell_setting tetragonal
_symmetry_Int_Tables_number 136
_symmetry_space_group_name_Hall '-P 4n 2n'
_symmetry_space_group_name_H-M 'P 42/m n m'
_cell_angle_alpha 90
_cell_angle_beta 90
_cell_angle_gamma 90
_cell_formula_units_Z 2
_cell_length_a 4.606
_cell_length_b 4.606
_cell_length_c 9.063
_cell_volume 192.3
_refine_ls_R_factor_all 0.062
_cod_database_code 1008254

loop_
_symmetry_equiv_pos_as_xyz
x,y,z
-x,-y,z
1/2+x,1/2-y,1/2+z
1/2-x,1/2+y,1/2+z
-x,-y,-z
x,y,-z
1/2-x,1/2+y,1/2-z
1/2+x,1/2-y,1/2-z
y,x,z
-y,-x,z
1/2-y,1/2+x,1/2+z
1/2+y,1/2-x,1/2+z
-y,-x,-z
y,x,-z
1/2+y,1/2-x,1/2-z
1/2-y,1/2+x,1/2-z

loop_
_atom_site_label
_atom_site_type_symbol
_atom_site_symmetry_multiplicity
_atom_site_Wyckoff_symbol
_atom_site_fract_x
_atom_site_fract_y
_atom_site_fract_z
_atom_site_occupancy
_atom_site_attached_hydrogens
_atom_site_calc_flag
Mo1 Mo6+ 2 a 0. 0. 0. 1. 0 d
Rh1 Rh3+ 4 e 0. 0. 0.3333 1. 0 d
O1 O2- 4 f 0.306 0.306 0. 1. 0 d
O2 O2- 8 j 0.308 0.308 0.3333 1. 0 d

loop_
_atom_type_symbol
_atom_type_oxidation_number
Mo6+ 6.000
Rh3+ 3.000
O2- -2.000
